data_7058367
loop_
_publ_author_name
'Johnson, Matthew A.'
'Tabasi, Zahra A.'
'Zhao, Yuming'

_publ_section_title
;
 Tuning alkynyl-extended 9,10-dihydroanthracene-based systems into
 aggregation-induced emission (AIE) luminophores
;
_journal_issue 21
_journal_name_full 'New Journal of Chemistry'
_journal_page_first 8325
_journal_paper_doi 10.1039/C8NJ05655B
_journal_volume 43
_journal_year 2019
_chemical_formula_sum 'C53 H37 Cl3 O4'
_chemical_formula_weight 844.17
_space_group_crystal_system triclinic
_space_group_IT_number 2
_space_group_name_Hall '-P 1'
_space_group_name_H-M_alt 'P -1'
_symmetry_space_group_name_Hall '-P 1'
_symmetry_space_group_name_H-M 'P -1'
_atom_sites_solution_hydrogens geom
_audit_creation_method SHELXL-2017/1
_audit_update_record
;
2018-10-16 deposited with the CCDC.    2019-05-06 downloaded from the CCDC.
;
_cell_angle_alpha 81.578(3)
_cell_angle_beta 87.381(3)
_cell_angle_gamma 71.177(3)
_cell_formula_units_Z 2
_cell_length_a 11.149(2)
_cell_length_b 13.306(3)
_cell_length_c 15.211(3)
_cell_measurement_reflns_used 1701
_cell_measurement_temperature 193(2)
_cell_measurement_theta_max 22.19
_cell_measurement_theta_min 2.26
_cell_volume 2112.8(7)
_computing_cell_refinement 'Bruker SAINT'
_computing_data_collection 'Bruker APEX2'
_computing_data_reduction 'Bruker SAINT'
_computing_molecular_graphics 'Bruker SHELXTL'
_computing_publication_material 'Bruker SHELXTL'
_computing_structure_refinement 'SHELXL-2017/1 (Sheldrick, 2017)'
_computing_structure_solution 'SHELXT-2014/5 (Sheldrick 2015)'
_diffrn_ambient_temperature 193(2)
_diffrn_measured_fraction_theta_full 0.998
_diffrn_measured_fraction_theta_max 0.998
_diffrn_measurement_device_type 'Bruker APEX-II CCD'
_diffrn_measurement_method '\w scans'
_diffrn_radiation_type MoK\a
_diffrn_radiation_wavelength 0.71073
_diffrn_reflns_av_R_equivalents 0.0596
_diffrn_reflns_av_unetI/netI 0.0963
_diffrn_reflns_Laue_measured_fraction_full 0.998
_diffrn_reflns_Laue_measured_fraction_max 0.998
_diffrn_reflns_limit_h_max 13
_diffrn_reflns_limit_h_min -13
_diffrn_reflns_limit_k_max 15
_diffrn_reflns_limit_k_min -15
_diffrn_reflns_limit_l_max 18
_diffrn_reflns_limit_l_min -18
_diffrn_reflns_number 14465
_diffrn_reflns_point_group_measured_fraction_full 0.998
_diffrn_reflns_point_group_measured_fraction_max 0.998
_diffrn_reflns_theta_full 25.242
_diffrn_reflns_theta_max 25.249
_diffrn_reflns_theta_min 1.353
_exptl_absorpt_coefficient_mu 0.265
_exptl_absorpt_correction_T_max 1.0000
_exptl_absorpt_correction_T_min 0.8851
_exptl_absorpt_correction_type numerical
_exptl_absorpt_process_details SADABS-2016/2
_exptl_crystal_colour yellow
_exptl_crystal_density_diffrn 1.327
_exptl_crystal_description plate
_exptl_crystal_F_000 876
_exptl_crystal_size_max 0.441
_exptl_crystal_size_mid 0.298
_exptl_crystal_size_min 0.046
_refine_diff_density_max 0.252
_refine_diff_density_min -0.364
_refine_diff_density_rms 0.052
_refine_ls_extinction_method none
_refine_ls_goodness_of_fit_ref 0.988
_refine_ls_hydrogen_treatment constr
_refine_ls_matrix_type full
_refine_ls_number_parameters 541
_refine_ls_number_reflns 7640
_refine_ls_number_restraints 0
_refine_ls_restrained_S_all 0.988
_refine_ls_R_factor_all 0.1386
_refine_ls_R_factor_gt 0.0576
_refine_ls_shift/su_max 0.001
_refine_ls_shift/su_mean 0.000
_refine_ls_structure_factor_coef Fsqd
_refine_ls_weighting_details 'w=1/[\s^2^(Fo^2^)+(0.0645P)^2^] where P=(Fo^2^+2Fc^2^)/3'
_refine_ls_weighting_scheme calc
_refine_ls_wR_factor_gt 0.1216
_refine_ls_wR_factor_ref 0.1598
_reflns_Friedel_coverage 0.000
_reflns_number_gt 3820
_reflns_number_total 7640
_reflns_threshold_expression 'I > 2\s(I)'
_cod_data_source_file c8nj05655b2.cif
_cod_data_source_block mun1810
_cod_depositor_comments 'Adding full bibliography for 7058367--7058368.cif.'
_cod_original_cell_volume 2112.8(8)
_cod_database_code 7058367
_shelx_shelxl_version_number 2017/1
_shelx_space_group_comment
; 
The symmetry employed for this shelxl refinement is uniquely defined 
by the following loop, which should always be used as a source of 
symmetry information in preference to the above space-group names. 
They are only intended as comments. 
;
_shelx_estimated_absorpt_t_min 0.892
_shelx_estimated_absorpt_t_max 0.988

loop_
_space_group_symop_operation_xyz
'x, y, z'
'-x, -y, -z'

loop_
_atom_site_label
_atom_site_type_symbol
_atom_site_fract_x
_atom_site_fract_y
_atom_site_fract_z
_atom_site_U_iso_or_equiv
_atom_site_adp_type
_atom_site_occupancy
_atom_site_site_symmetry_order
_atom_site_calc_flag
_atom_site_refinement_flags_posn
_atom_site_refinement_flags_adp
O1 O -0.5386(2) 0.58035(19) 0.37846(18) 0.0501(7) Uani 1 1 d . .
O2 O 0.4657(3) 0.9622(2) 0.09841(17) 0.0517(7) Uani 1 1 d . .
O3 O 0.0883(2) -0.0199(2) 0.86425(18) 0.0510(7) Uani 1 1 d . .
O4 O 1.0729(2) 0.3598(2) 0.55867(17) 0.0487(7) Uani 1 1 d . .
C1 C 0.2799(3) 0.3469(3) 0.2297(2) 0.0295(8) Uani 1 1 d . .
C2 C 0.2408(3) 0.2527(2) 0.2656(2) 0.0291(8) Uani 1 1 d . .
C3 C 0.1314(3) 0.2376(3) 0.2377(2) 0.0346(9) Uani 1 1 d . .
H3 H 0.076063 0.291083 0.196429 0.041 Uiso 1 1 calc R U
C4 C 0.1027(3) 0.1453(3) 0.2696(2) 0.0378(9) Uani 1 1 d . .
H4 H 0.028310 0.135292 0.249788 0.045 Uiso 1 1 calc R U
C5 C 0.1828(4) 0.0671(3) 0.3309(2) 0.0411(10) Uani 1 1 d . .
H5 H 0.162970 0.003717 0.353015 0.049 Uiso 1 1 calc R U
C6 C 0.2906(3) 0.0818(3) 0.3592(2) 0.0340(9) Uani 1 1 d . .
H6 H 0.344718 0.028256 0.401075 0.041 Uiso 1 1 calc R U
C7 C 0.3218(3) 0.1740(2) 0.3274(2) 0.0291(8) Uani 1 1 d . .
C8 C 0.4402(3) 0.1898(2) 0.3523(2) 0.0300(8) Uani 1 1 d . .
C9 C 0.4997(3) 0.2400(3) 0.2766(2) 0.0303(8) Uani 1 1 d . .
C10 C 0.6296(3) 0.2105(3) 0.2631(2) 0.0330(9) Uani 1 1 d . .
H10 H 0.684910 0.158646 0.305373 0.040 Uiso 1 1 calc R U
C11 C 0.6794(3) 0.2557(3) 0.1888(2) 0.0405(10) Uani 1 1 d . .
H11 H 0.768496 0.234170 0.180032 0.049 Uiso 1 1 calc R U
C12 C 0.5997(4) 0.3324(3) 0.1268(3) 0.0430(10) Uani 1 1 d . .
H12 H 0.634234 0.363185 0.075657 0.052 Uiso 1 1 calc R U
C13 C 0.4696(3) 0.3640(3) 0.1399(2) 0.0385(9) Uani 1 1 d . .
H13 H 0.415148 0.416767 0.097696 0.046 Uiso 1 1 calc R U
C14 C 0.4185(3) 0.3187(3) 0.2145(2) 0.0303(8) Uani 1 1 d . .
C15 C 0.1999(3) 0.4494(3) 0.2177(2) 0.0333(9) Uani 1 1 d . .
C16 C 0.4853(3) 0.1656(3) 0.4373(2) 0.0309(8) Uani 1 1 d . .
C17 C 0.0653(4) 0.4783(3) 0.2361(2) 0.0342(9) Uani 1 1 d . .
C18 C -0.0445(4) 0.5073(3) 0.2521(2) 0.0366(9) Uani 1 1 d . .
C19 C -0.1762(3) 0.5301(3) 0.2763(2) 0.0346(9) Uani 1 1 d . .
C20 C -0.2285(4) 0.4481(3) 0.2859(3) 0.0511(11) Uani 1 1 d . .
H20 H -0.180046 0.380634 0.269397 0.061 Uiso 1 1 calc R U
C21 C -0.3495(4) 0.4616(3) 0.3190(3) 0.0516(11) Uani 1 1 d . .
H21 H -0.383060 0.403712 0.325953 0.062 Uiso 1 1 calc R U
C22 C -0.4205(3) 0.5596(3) 0.3417(2) 0.0389(9) Uani 1 1 d . .
C23 C -0.3719(4) 0.6446(3) 0.3292(3) 0.0428(10) Uani 1 1 d . .
H23 H -0.421916 0.712871 0.343410 0.051 Uiso 1 1 calc R U
C24 C -0.2518(3) 0.6300(3) 0.2965(3) 0.0421(10) Uani 1 1 d . .
H24 H -0.219620 0.688695 0.287402 0.051 Uiso 1 1 calc R U
C25 C -0.5852(4) 0.4910(3) 0.4026(3) 0.0514(11) Uani 1 1 d . .
H25A H -0.670265 0.516188 0.427997 0.077 Uiso 1 1 calc R U
H25B H -0.588880 0.458144 0.349584 0.077 Uiso 1 1 calc R U
H25C H -0.528270 0.437933 0.446530 0.077 Uiso 1 1 calc R U
C26 C 0.2435(3) 0.5404(3) 0.1913(2) 0.0354(9) Uani 1 1 d . .
C27 C 0.2758(3) 0.6186(3) 0.1738(2) 0.0378(9) Uani 1 1 d . .
C28 C 0.3210(4) 0.7085(3) 0.1540(2) 0.0376(9) Uani 1 1 d . .
C29 C 0.2422(4) 0.8120(3) 0.1611(2) 0.0415(10) Uani 1 1 d . .
H29 H 0.156180 0.823698 0.178043 0.050 Uiso 1 1 calc R U
C30 C 0.2879(4) 0.8990(3) 0.1436(2) 0.0440(10) Uani 1 1 d . .
H30 H 0.233765 0.969217 0.149596 0.053 Uiso 1 1 calc R U
C31 C 0.4114(4) 0.8825(3) 0.1177(2) 0.0395(9) Uani 1 1 d . .
C32 C 0.4914(4) 0.7797(3) 0.1113(3) 0.0521(11) Uani 1 1 d . .
H32 H 0.577253 0.768509 0.094229 0.063 Uiso 1 1 calc R U
C33 C 0.4466(4) 0.6936(3) 0.1296(3) 0.0448(10) Uani 1 1 d . .
H33 H 0.502175 0.623335 0.125400 0.054 Uiso 1 1 calc R U
C34 C 0.3869(4) 1.0698(3) 0.1011(3) 0.0614(13) Uani 1 1 d . .
H34A H 0.437096 1.118348 0.086115 0.092 Uiso 1 1 calc R U
H34B H 0.317648 1.088223 0.058166 0.092 Uiso 1 1 calc R U
H34C H 0.351698 1.077005 0.160973 0.092 Uiso 1 1 calc R U
C35 C 0.4163(3) 0.1308(3) 0.5104(2) 0.0326(9) Uani 1 1 d . .
C36 C 0.3590(3) 0.1075(3) 0.5748(3) 0.0345(9) Uani 1 1 d . .
C37 C 0.2897(3) 0.0781(3) 0.6505(2) 0.0338(9) Uani 1 1 d . .
C38 C 0.3391(3) 0.0596(3) 0.7355(2) 0.0373(9) Uani 1 1 d . .
H38 H 0.418762 0.068601 0.743629 0.045 Uiso 1 1 calc R U
C39 C 0.2746(4) 0.0283(3) 0.8089(2) 0.0402(10) Uani 1 1 d . .
H39 H 0.309716 0.016113 0.866781 0.048 Uiso 1 1 calc R U
C40 C 0.1584(4) 0.0149(3) 0.7970(3) 0.0394(9) Uani 1 1 d . .
C41 C 0.1049(3) 0.0370(3) 0.7128(3) 0.0398(9) Uani 1 1 d . .
H41 H 0.023262 0.031357 0.705363 0.048 Uiso 1 1 calc R U
C42 C 0.1699(3) 0.0669(3) 0.6404(3) 0.0381(9) Uani 1 1 d . .
H42 H 0.133713 0.080291 0.582820 0.046 Uiso 1 1 calc R U
C43 C 0.1467(4) -0.0557(3) 0.9501(3) 0.0568(12) Uani 1 1 d . .
H43A H 0.088029 -0.078314 0.992204 0.085 Uiso 1 1 calc R U
H43B H 0.224280 -0.116227 0.946312 0.085 Uiso 1 1 calc R U
H43C H 0.167726 0.003103 0.970673 0.085 Uiso 1 1 calc R U
C44 C 0.5992(3) 0.1826(3) 0.4633(2) 0.0339(9) Uani 1 1 d . .
C45 C 0.6905(4) 0.1979(3) 0.4894(2) 0.0379(9) Uani 1 1 d . .
C46 C 0.7970(3) 0.2279(3) 0.5107(2) 0.0358(9) Uani 1 1 d . .
C47 C 0.8864(4) 0.2351(3) 0.4457(3) 0.0470(10) Uani 1 1 d . .
H47 H 0.882621 0.210380 0.390704 0.056 Uiso 1 1 calc R U
C48 C 0.9811(4) 0.2778(3) 0.4595(3) 0.0473(10) Uani 1 1 d . .
H48 H 1.041144 0.282652 0.414048 0.057 Uiso 1 1 calc R U
C49 C 0.9876(3) 0.3127(3) 0.5387(3) 0.0379(9) Uani 1 1 d . .
C50 C 0.9039(3) 0.2999(3) 0.6072(3) 0.0400(9) Uani 1 1 d . .
H50 H 0.911916 0.320103 0.663416 0.048 Uiso 1 1 calc R U
C51 C 0.8088(3) 0.2577(3) 0.5930(2) 0.0386(9) Uani 1 1 d . .
H51 H 0.751740 0.249076 0.639578 0.046 Uiso 1 1 calc R U
C52 C 1.1503(4) 0.3875(3) 0.4872(3) 0.0518(11) Uani 1 1 d . .
H52A H 1.207465 0.420574 0.509574 0.078 Uiso 1 1 calc R U
H52B H 1.200268 0.322635 0.462589 0.078 Uiso 1 1 calc R U
H52C H 1.095975 0.438239 0.440550 0.078 Uiso 1 1 calc R U
Cl1S Cl 0.15547(12) 0.36990(10) 1.00737(8) 0.0741(4) Uani 1 1 d . .
Cl2S Cl 0.08987(14) 0.23762(9) 0.89719(9) 0.0854(4) Uani 1 1 d . .
Cl3S Cl -0.07884(12) 0.32245(12) 1.03755(8) 0.0873(5) Uani 1 1 d . .
C1S C 0.0308(4) 0.3452(3) 0.9578(3) 0.0512(11) Uani 1 1 d . .
H1S H -0.013525 0.410402 0.915479 0.061 Uiso 1 1 calc R U

loop_
_atom_site_aniso_label
_atom_site_aniso_U_11
_atom_site_aniso_U_22
_atom_site_aniso_U_33
_atom_site_aniso_U_23
_atom_site_aniso_U_13
_atom_site_aniso_U_12
O1 0.0337(16) 0.0492(17) 0.069(2) -0.0122(15) 0.0065(14) -0.0148(13)
O2 0.0625(19) 0.0424(16) 0.0575(18) -0.0036(14) 0.0007(15) -0.0281(15)
O3 0.0480(17) 0.0545(17) 0.0483(18) 0.0012(14) 0.0119(14) -0.0185(14)
O4 0.0413(17) 0.0627(18) 0.0505(18) -0.0096(14) -0.0007(14) -0.0272(14)
C1 0.032(2) 0.0293(19) 0.028(2) -0.0019(16) -0.0032(16) -0.0105(16)
C2 0.030(2) 0.0275(19) 0.030(2) -0.0050(16) 0.0023(16) -0.0084(16)
C3 0.033(2) 0.032(2) 0.038(2) -0.0053(17) -0.0046(18) -0.0090(17)
C4 0.039(2) 0.038(2) 0.043(2) -0.0082(18) -0.0014(19) -0.0193(18)
C5 0.045(2) 0.036(2) 0.046(2) -0.0013(19) 0.000(2) -0.0212(19)
C6 0.035(2) 0.0272(19) 0.038(2) -0.0011(17) -0.0031(18) -0.0084(17)
C7 0.032(2) 0.0242(18) 0.032(2) -0.0067(16) 0.0010(17) -0.0093(16)
C8 0.028(2) 0.0253(18) 0.036(2) -0.0045(16) 0.0011(17) -0.0069(16)
C9 0.031(2) 0.0321(19) 0.032(2) -0.0054(16) 0.0001(17) -0.0145(17)
C10 0.033(2) 0.0284(19) 0.038(2) -0.0069(16) 0.0021(17) -0.0096(17)
C11 0.032(2) 0.041(2) 0.049(3) -0.009(2) 0.010(2) -0.0116(18)
C12 0.044(3) 0.045(2) 0.037(2) -0.0012(19) 0.013(2) -0.014(2)
C13 0.040(2) 0.038(2) 0.033(2) -0.0002(17) 0.0004(19) -0.0090(18)
C14 0.032(2) 0.0291(19) 0.030(2) -0.0061(16) 0.0004(17) -0.0103(16)
C15 0.034(2) 0.030(2) 0.036(2) -0.0012(17) -0.0010(17) -0.0110(17)
C16 0.029(2) 0.0303(19) 0.032(2) -0.0013(16) 0.0014(17) -0.0102(16)
C17 0.034(2) 0.0267(19) 0.039(2) 0.0010(17) -0.0022(18) -0.0070(17)
C18 0.042(3) 0.034(2) 0.032(2) 0.0016(17) -0.0051(19) -0.0117(19)
C19 0.030(2) 0.034(2) 0.040(2) -0.0067(17) 0.0009(17) -0.0084(17)
C20 0.045(3) 0.037(2) 0.072(3) -0.014(2) 0.011(2) -0.013(2)
C21 0.045(3) 0.036(2) 0.080(3) -0.015(2) 0.014(2) -0.019(2)
C22 0.028(2) 0.042(2) 0.045(2) -0.0054(19) -0.0030(18) -0.0092(18)
C23 0.040(2) 0.034(2) 0.053(3) -0.0063(19) 0.000(2) -0.0100(19)
C24 0.037(2) 0.034(2) 0.056(3) -0.0070(19) -0.003(2) -0.0130(19)
C25 0.040(2) 0.056(3) 0.062(3) -0.005(2) 0.008(2) -0.023(2)
C26 0.034(2) 0.035(2) 0.034(2) 0.0006(17) -0.0027(17) -0.0097(18)
C27 0.041(2) 0.032(2) 0.036(2) 0.0018(17) -0.0013(18) -0.0091(18)
C28 0.043(2) 0.033(2) 0.037(2) -0.0012(17) -0.0020(19) -0.0131(18)
C29 0.043(2) 0.041(2) 0.043(2) -0.0041(19) 0.0053(19) -0.0171(19)
C30 0.057(3) 0.032(2) 0.043(2) -0.0049(18) 0.001(2) -0.015(2)
C31 0.047(3) 0.040(2) 0.038(2) -0.0032(18) -0.003(2) -0.023(2)
C32 0.042(3) 0.044(2) 0.067(3) 0.002(2) 0.003(2) -0.014(2)
C33 0.042(3) 0.033(2) 0.057(3) -0.0007(19) -0.001(2) -0.0110(19)
C34 0.081(3) 0.045(3) 0.066(3) -0.009(2) 0.006(3) -0.032(3)
C35 0.033(2) 0.031(2) 0.032(2) -0.0017(17) -0.0057(18) -0.0080(17)
C36 0.037(2) 0.030(2) 0.036(2) -0.0051(17) -0.0045(19) -0.0088(17)
C37 0.038(2) 0.0266(19) 0.035(2) -0.0007(16) -0.0011(18) -0.0093(17)
C38 0.036(2) 0.039(2) 0.041(2) -0.0093(18) 0.0046(19) -0.0152(18)
C39 0.048(3) 0.043(2) 0.032(2) -0.0043(18) 0.0006(19) -0.019(2)
C40 0.044(2) 0.032(2) 0.040(2) -0.0008(18) 0.010(2) -0.0133(18)
C41 0.032(2) 0.039(2) 0.047(3) 0.0027(19) -0.0016(19) -0.0132(18)
C42 0.037(2) 0.033(2) 0.041(2) 0.0030(18) -0.0088(19) -0.0086(18)
C43 0.066(3) 0.056(3) 0.044(3) 0.000(2) 0.013(2) -0.019(2)
C44 0.038(2) 0.032(2) 0.032(2) 0.0016(16) -0.0014(18) -0.0138(18)
C45 0.043(2) 0.035(2) 0.037(2) 0.0002(17) -0.0047(19) -0.0143(19)
C46 0.035(2) 0.038(2) 0.037(2) -0.0045(18) -0.0026(18) -0.0139(18)
C47 0.046(3) 0.066(3) 0.039(2) -0.012(2) 0.000(2) -0.028(2)
C48 0.043(3) 0.066(3) 0.041(3) -0.012(2) 0.006(2) -0.027(2)
C49 0.026(2) 0.039(2) 0.046(3) -0.0021(19) -0.0055(19) -0.0094(18)
C50 0.032(2) 0.048(2) 0.039(2) -0.0120(19) -0.0044(19) -0.0092(19)
C51 0.033(2) 0.039(2) 0.040(2) -0.0022(18) 0.0009(18) -0.0080(18)
C52 0.048(3) 0.058(3) 0.056(3) -0.002(2) -0.001(2) -0.028(2)
Cl1S 0.0760(9) 0.0892(9) 0.0702(8) -0.0151(7) 0.0032(7) -0.0433(7)
Cl2S 0.1163(12) 0.0536(7) 0.0834(10) -0.0225(7) -0.0046(8) -0.0167(7)
Cl3S 0.0727(9) 0.1404(13) 0.0568(8) 0.0071(8) -0.0018(7) -0.0540(9)
C1S 0.062(3) 0.049(2) 0.042(3) -0.002(2) -0.002(2) -0.019(2)

loop_
_atom_type_symbol
_atom_type_description
_atom_type_scat_dispersion_real
_atom_type_scat_dispersion_imag
_atom_type_scat_source
C C 0.0033 0.0016 'International Tables Vol C Tables 4.2.6.8 and 6.1.1.4'
H H 0.0000 0.0000 'International Tables Vol C Tables 4.2.6.8 and 6.1.1.4'
O O 0.0106 0.0060 'International Tables Vol C Tables 4.2.6.8 and 6.1.1.4'
Cl Cl 0.1484 0.1585 'International Tables Vol C Tables 4.2.6.8 and 6.1.1.4'

loop_
_geom_angle_atom_site_label_1
_geom_angle_atom_site_label_2
_geom_angle_atom_site_label_3
_geom_angle
C22 O1 C25 117.3(3)
C31 O2 C34 117.8(3)
C40 O3 C43 117.0(3)
C49 O4 C52 117.0(3)
C15 C1 C2 124.1(3)
C15 C1 C14 123.0(3)
C2 C1 C14 112.7(3)
C3 C2 C7 119.7(3)
C3 C2 C1 122.7(3)
C7 C2 C1 117.5(3)
C4 C3 C2 120.5(3)
C3 C4 C5 120.0(3)
C6 C5 C4 119.8(3)
C5 C6 C7 121.1(3)
C6 C7 C2 118.9(3)
C6 C7 C8 122.6(3)
C2 C7 C8 118.4(3)
C16 C8 C7 122.8(3)
C16 C8 C9 124.2(3)
C7 C8 C9 112.9(3)
C10 C9 C14 119.3(3)
C10 C9 C8 123.2(3)
C14 C9 C8 117.5(3)
C11 C10 C9 120.8(3)
C10 C11 C12 120.3(3)
C13 C12 C11 119.8(3)
C12 C13 C14 120.4(3)
C13 C14 C9 119.6(3)
C13 C14 C1 122.3(3)
C9 C14 C1 118.1(3)
C1 C15 C26 122.6(3)
C1 C15 C17 123.5(3)
C26 C15 C17 113.8(3)
C8 C16 C35 122.4(3)
C8 C16 C44 123.6(3)
C35 C16 C44 113.7(3)
C18 C17 C15 176.3(4)
C17 C18 C19 173.4(4)
C20 C19 C24 117.9(3)
C20 C19 C18 119.1(3)
C24 C19 C18 122.8(3)
C19 C20 C21 121.8(4)
C22 C21 C20 119.2(3)
O1 C22 C21 124.0(3)
O1 C22 C23 115.9(3)
C21 C22 C23 120.0(4)
C24 C23 C22 120.1(4)
C23 C24 C19 120.8(3)
C27 C26 C15 175.9(4)
C26 C27 C28 177.0(4)
C33 C28 C29 118.4(3)
C33 C28 C27 120.4(3)
C29 C28 C27 121.2(3)
C28 C29 C30 120.8(4)
C31 C30 C29 119.7(4)
C30 C31 O2 124.5(4)
C30 C31 C32 120.2(3)
O2 C31 C32 115.3(3)
C33 C32 C31 120.1(4)
C32 C33 C28 120.8(4)
C36 C35 C16 175.2(4)
C35 C36 C37 178.6(4)
C38 C37 C42 118.2(3)
C38 C37 C36 120.9(3)
C42 C37 C36 120.9(3)
C37 C38 C39 121.4(3)
C38 C39 C40 119.3(3)
O3 C40 C39 124.5(4)
O3 C40 C41 115.3(3)
C39 C40 C41 120.3(3)
C42 C41 C40 120.0(3)
C41 C42 C37 120.7(3)
C45 C44 C16 176.2(4)
C44 C45 C46 172.1(4)
C47 C46 C51 118.7(3)
C47 C46 C45 119.3(3)
C51 C46 C45 121.8(3)
C48 C47 C46 121.2(4)
C49 C48 C47 119.7(4)
O4 C49 C48 125.0(3)
O4 C49 C50 114.9(3)
C48 C49 C50 120.1(3)
C51 C50 C49 120.0(4)
C50 C51 C46 120.1(3)
Cl3S C1S Cl2S 111.4(2)
Cl3S C1S Cl1S 110.8(2)
Cl2S C1S Cl1S 110.3(2)

loop_
_geom_bond_atom_site_label_1
_geom_bond_atom_site_label_2
_geom_bond_distance
O1 C22 1.365(4)
O1 C25 1.439(4)
O2 C31 1.373(4)
O2 C34 1.424(4)
O3 C40 1.376(4)
O3 C43 1.433(5)
O4 C49 1.362(4)
O4 C52 1.437(4)
C1 C15 1.360(4)
C1 C2 1.479(4)
C1 C14 1.483(5)
C2 C3 1.392(4)
C2 C7 1.405(4)
C3 C4 1.382(4)
C4 C5 1.394(5)
C5 C6 1.376(5)
C6 C7 1.396(4)
C7 C8 1.476(4)
C8 C16 1.365(5)
C8 C9 1.483(4)
C9 C10 1.387(4)
C9 C14 1.409(4)
C10 C11 1.380(4)
C11 C12 1.389(5)
C12 C13 1.387(5)
C13 C14 1.393(4)
C15 C26 1.443(4)
C15 C17 1.448(5)
C16 C35 1.429(5)
C16 C44 1.442(5)
C17 C18 1.185(5)
C18 C19 1.442(5)
C19 C20 1.381(5)
C19 C24 1.394(5)
C20 C21 1.383(5)
C21 C22 1.375(5)
C22 C23 1.390(5)
C23 C24 1.370(5)
C26 C27 1.198(4)
C27 C28 1.430(5)
C28 C33 1.390(5)
C28 C29 1.392(5)
C29 C30 1.396(5)
C30 C31 1.370(5)
C31 C32 1.386(5)
C32 C33 1.379(5)
C35 C36 1.202(4)
C36 C37 1.435(5)
C37 C38 1.385(5)
C37 C42 1.408(5)
C38 C39 1.386(5)
C39 C40 1.387(5)
C40 C41 1.389(5)
C41 C42 1.372(5)
C44 C45 1.195(4)
C45 C46 1.433(5)
C46 C47 1.387(5)
C46 C51 1.391(5)
C47 C48 1.386(5)
C48 C49 1.367(5)
C49 C50 1.395(5)
C50 C51 1.388(5)
Cl1S C1S 1.753(4)
Cl2S C1S 1.748(4)
Cl3S C1S 1.747(4)

loop_
_geom_torsion_atom_site_label_1
_geom_torsion_atom_site_label_2
_geom_torsion_atom_site_label_3
_geom_torsion_atom_site_label_4
_geom_torsion
C15 C1 C2 C3 44.9(5)
C14 C1 C2 C3 -139.6(3)
C15 C1 C2 C7 -138.0(4)
C14 C1 C2 C7 37.5(4)
C7 C2 C3 C4 -0.7(5)
C1 C2 C3 C4 176.4(3)
C2 C3 C4 C5 0.7(6)
C3 C4 C5 C6 -0.2(6)
C4 C5 C6 C7 -0.2(6)
C5 C6 C7 C2 0.2(5)
C5 C6 C7 C8 -176.4(3)
C3 C2 C7 C6 0.3(5)
C1 C2 C7 C6 -176.9(3)
C3 C2 C7 C8 177.0(3)
C1 C2 C7 C8 -0.2(5)
C6 C7 C8 C16 -43.7(5)
C2 C7 C8 C16 139.7(3)
C6 C7 C8 C9 139.6(3)
C2 C7 C8 C9 -37.0(4)
C16 C8 C9 C10 42.1(5)
C7 C8 C9 C10 -141.2(3)
C16 C8 C9 C14 -140.2(3)
C7 C8 C9 C14 36.5(4)
C14 C9 C10 C11 -1.3(5)
C8 C9 C10 C11 176.3(3)
C9 C10 C11 C12 0.7(5)
C10 C11 C12 C13 0.2(6)
C11 C12 C13 C14 -0.4(5)
C12 C13 C14 C9 -0.3(5)
C12 C13 C14 C1 -177.7(3)
C10 C9 C14 C13 1.2(5)
C8 C9 C14 C13 -176.6(3)
C10 C9 C14 C1 178.7(3)
C8 C9 C14 C1 0.9(4)
C15 C1 C14 C13 -44.9(5)
C2 C1 C14 C13 139.5(3)
C15 C1 C14 C9 137.7(3)
C2 C1 C14 C9 -38.0(4)
C2 C1 C15 C26 173.4(3)
C14 C1 C15 C26 -1.7(6)
C2 C1 C15 C17 -2.0(6)
C14 C1 C15 C17 -177.1(3)
C7 C8 C16 C35 -5.0(5)
C9 C8 C16 C35 171.4(3)
C7 C8 C16 C44 -178.6(3)
C9 C8 C16 C44 -2.3(5)
C24 C19 C20 C21 -3.4(6)
C18 C19 C20 C21 172.3(4)
C19 C20 C21 C22 1.0(6)
C25 O1 C22 C21 6.4(5)
C25 O1 C22 C23 -172.4(3)
C20 C21 C22 O1 -177.1(4)
C20 C21 C22 C23 1.7(6)
O1 C22 C23 C24 177.1(3)
C21 C22 C23 C24 -1.8(6)
C22 C23 C24 C19 -0.8(6)
C20 C19 C24 C23 3.3(6)
C18 C19 C24 C23 -172.2(4)
C33 C28 C29 C30 0.3(6)
C27 C28 C29 C30 178.5(3)
C28 C29 C30 C31 1.1(6)
C29 C30 C31 O2 179.6(3)
C29 C30 C31 C32 -1.7(6)
C34 O2 C31 C30 -3.3(5)
C34 O2 C31 C32 178.0(3)
C30 C31 C32 C33 1.0(6)
O2 C31 C32 C33 179.8(3)
C31 C32 C33 C28 0.5(6)
C29 C28 C33 C32 -1.1(6)
C27 C28 C33 C32 -179.3(4)
C42 C37 C38 C39 1.6(5)
C36 C37 C38 C39 -178.2(3)
C37 C38 C39 C40 0.2(5)
C43 O3 C40 C39 -7.2(5)
C43 O3 C40 C41 172.8(3)
C38 C39 C40 O3 177.3(3)
C38 C39 C40 C41 -2.7(5)
O3 C40 C41 C42 -176.7(3)
C39 C40 C41 C42 3.3(5)
C40 C41 C42 C37 -1.5(5)
C38 C37 C42 C41 -1.0(5)
C36 C37 C42 C41 178.9(3)
C51 C46 C47 C48 -4.3(6)
C45 C46 C47 C48 171.1(4)
C46 C47 C48 C49 0.5(6)
C52 O4 C49 C48 8.7(5)
C52 O4 C49 C50 -172.1(3)
C47 C48 C49 O4 -177.3(3)
C47 C48 C49 C50 3.6(6)
O4 C49 C50 C51 176.9(3)
C48 C49 C50 C51 -4.0(5)
C49 C50 C51 C46 0.1(5)
C47 C46 C51 C50 3.9(5)
C45 C46 C51 C50 -171.3(3)
